data_7210397
loop_
_publ_author_name
'McDonald, Cecelia'
'Whyte, Teresa'
'Taylor, Stephanie M.'
'Sanz, Sergio'
'Brechin, Euan K.'
'Gaynor, Declan'
'Jones, Leigh F.'

_publ_section_title
;
 Progressive decoration of pentanuclear Cu(ii) 12-metallacrown-4 nodes
 towards targeted 1- and 2D extended networks
;
_journal_issue 34
_journal_name_full CrystEngComm
_journal_page_first 6672
_journal_paper_doi 10.1039/c3ce40859k
_journal_volume 15
_journal_year 2013
_chemical_formula_sum 'C32 H40 Cl2 Cu5 N8 O21'
_chemical_formula_weight 1261.32
_chemical_name_common '[Cu5]'
_chemical_name_systematic
;
 ?
;
_space_group_IT_number 2
_space_group_name_Hall '-P 1'
_symmetry_cell_setting triclinic
_symmetry_space_group_name_Hall '-P 1'
_symmetry_space_group_name_H-M 'P -1'
_atom_sites_solution_hydrogens geom
_atom_sites_solution_primary direct
_atom_sites_solution_secondary difmap
_audit_creation_method SHELXL-97
_cell_angle_alpha 110.321(3)
_cell_angle_beta 96.075(3)
_cell_angle_gamma 96.316(2)
_cell_formula_units_Z 2
_cell_length_a 11.0640(3)
_cell_length_b 12.2750(4)
_cell_length_c 17.2399(6)
_cell_measurement_reflns_used 8283
_cell_measurement_temperature 150.0
_cell_measurement_theta_max 25.35
_cell_measurement_theta_min 2.8605
_cell_volume 2156.10(13)
_computing_cell_refinement
;
CrysAlisPro, Oxford Diffraction Ltd.,
Version 1.171.34.36 (release 02-08-2010 CrysAlis171 .NET)
(compiled Aug  2 2010,13:00:58)
;
_computing_data_collection
;
CrysAlisPro, Oxford Diffraction Ltd.,
Version 1.171.34.36 (release 02-08-2010 CrysAlis171 .NET)
(compiled Aug  2 2010,13:00:58)
;
_computing_data_reduction
;
CrysAlisPro, Oxford Diffraction Ltd.,
Version 1.171.34.36 (release 02-08-2010 CrysAlis171 .NET)
(compiled Aug  2 2010,13:00:58)
;
_computing_molecular_graphics
;
 ORTEX, McArdle, P. (1995) J.Appl.Cryst.,28,65-65
;
_computing_publication_material
;
 Ciftab, G.M. Sheldrick, G.M. (2008) Acta Crystallogr.,D64,112-122
;
_computing_structure_refinement
;
 SHELXL-97/2, G.M. Sheldrick, G.M. (2008) Acta Crystallogr.,D64,112-122
;
_computing_structure_solution
;
 SHELXS-97, Sheldrick, G.M. (2008) Acta Crystallogr.,D64,112-122
;
_diffrn_ambient_temperature 150.0
_diffrn_detector_area_resol_mean 16.1048
_diffrn_measured_fraction_theta_full 0.998
_diffrn_measured_fraction_theta_max 0.998
_diffrn_measurement_details
;
  1 omega  -17.00   58.00   1.0000   40.0000
omega____ theta____ kappa____ phi______ frames
    -      -14.2653   37.0000   30.0000 75
  
  2 omega  -58.00  -32.00   1.0000   40.0000
omega____ theta____ kappa____ phi______ frames
    -      -14.2653  179.0000  150.0000 26
  
  3 omega   -1.00   91.00   1.0000   40.0000
omega____ theta____ kappa____ phi______ frames
    -       22.7028   77.0000  -90.0000 92
  
  4 omega  -41.00   53.00   1.0000   40.0000
omega____ theta____ kappa____ phi______ frames
    -       22.7028  -77.0000  150.0000 94
  
  5 omega    1.00   33.00   1.0000   40.0000
omega____ theta____ kappa____ phi______ frames
    -       22.7028   83.0000    4.0000 32
  
  6 omega   13.00   84.00   1.0000   40.0000
omega____ theta____ kappa____ phi______ frames
    -       22.7028   77.0000   60.0000 71
  
;
_diffrn_measurement_device_type 'Xcalibur, Sapphire3'
_diffrn_measurement_method '\w scans'
_diffrn_orient_matrix_UB_11 0.0348869000
_diffrn_orient_matrix_UB_12 -0.0429343000
_diffrn_orient_matrix_UB_21 -0.0510412000
_diffrn_orient_matrix_UB_22 -0.0269626000
_diffrn_orient_matrix_UB_23 -0.0323203000
_diffrn_orient_matrix_UB_31 0.0209707000
_diffrn_orient_matrix_UB_32 0.0363739000
_diffrn_orient_matrix_UB_33 -0.0216147000
_diffrn_radiation_monochromator graphite
_diffrn_radiation_source 'Enhance (Mo) X-ray Source'
_diffrn_radiation_type 'Mo K\a'
_diffrn_radiation_wavelength 0.7107
_diffrn_reflns_av_R_equivalents 0.0262
_diffrn_reflns_limit_h_max 12
_diffrn_reflns_limit_h_min -13
_diffrn_reflns_limit_k_max 14
_diffrn_reflns_limit_k_min -14
_diffrn_reflns_limit_l_max 22
_diffrn_reflns_limit_l_min -20
_diffrn_reflns_number 17735
_diffrn_reflns_theta_full 25.35
_diffrn_reflns_theta_max 25.35
_diffrn_reflns_theta_min 2.87
_exptl_absorpt_coefficient_mu 2.643
_exptl_absorpt_correction_T_max 1.00000
_exptl_absorpt_correction_T_min 0.95013
_exptl_absorpt_correction_type multi-scan
_exptl_absorpt_process_details
;
CrysAlisPro, Oxford Diffraction Ltd.,
Version 1.171.34.36 (release 02-08-2010 CrysAlis171 .NET)
(compiled Aug  2 2010,13:00:58)
Empirical absorption correction using spherical harmonics,
 implemented in SCALE3 ABSPACK scaling algorithm.
;
_exptl_crystal_colour Green
_exptl_crystal_density_diffrn 1.943
_exptl_crystal_density_method 'not measured'
_exptl_crystal_description Parallelepiped
_exptl_crystal_F_000 1270
_exptl_crystal_size_max 0.08
_exptl_crystal_size_mid 0.05
_exptl_crystal_size_min 0.03
_refine_diff_density_max 0.724
_refine_diff_density_min -0.814
_refine_diff_density_rms 0.092
_refine_ls_extinction_method none
_refine_ls_goodness_of_fit_ref 1.063
_refine_ls_hydrogen_treatment constr
_refine_ls_matrix_type full
_refine_ls_number_parameters 614
_refine_ls_number_reflns 7876
_refine_ls_number_restraints 0
_refine_ls_restrained_S_all 1.063
_refine_ls_R_factor_all 0.0456
_refine_ls_R_factor_gt 0.0322
_refine_ls_shift/su_max 0.001
_refine_ls_shift/su_mean 0.000
_refine_ls_structure_factor_coef Fsqd
_refine_ls_weighting_details 'calc w=1/[\s^2^(Fo^2^)+(0.0319P)^2^+2.2190P] where P=(Fo^2^+2Fc^2^)/3'
_refine_ls_weighting_scheme calc
_refine_ls_wR_factor_gt 0.0742
_refine_ls_wR_factor_ref 0.0795
_reflns_number_gt 6482
_reflns_number_total 7876
_reflns_threshold_expression >2sigma(I)
_cod_data_source_file c3ce40859k.txt
_cod_data_source_block tw19a2
_cod_original_cell_volume 2156.10(12)
_cod_original_sg_symbol_H-M P-1
_cod_database_code 7210397

loop_
_symmetry_equiv_pos_as_xyz
'x, y, z'
'-x, -y, -z'

loop_
_atom_site_label
_atom_site_type_symbol
_atom_site_fract_x
_atom_site_fract_y
_atom_site_fract_z
_atom_site_U_iso_or_equiv
_atom_site_adp_type
_atom_site_occupancy
_atom_site_symmetry_multiplicity
_atom_site_calc_flag
_atom_site_refinement_flags
_atom_site_disorder_assembly
_atom_site_disorder_group
Cu1 Cu 1.0000 0.5000 0.5000 0.01357(14) Uani 1 2 d S . .
Cu2 Cu 0.89563(4) 0.22818(3) 0.47163(2) 0.01388(10) Uani 1 1 d . . .
Cu3 Cu 1.08781(4) 0.41157(4) 0.31518(2) 0.01379(10) Uani 1 1 d . . .
Cu4 Cu 0.5000 0.0000 0.0000 0.01340(14) Uani 1 2 d S . .
Cu5 Cu 0.53564(4) 0.03042(4) 0.19700(2) 0.01499(11) Uani 1 1 d . . .
Cu6 Cu 0.66406(4) 0.25537(3) 0.04758(2) 0.01336(10) Uani 1 1 d . . .
Cl1 Cl 0.25431(8) 0.10762(8) 0.44326(5) 0.01847(19) Uani 1 1 d . . .
Cl2 Cl 0.63566(9) -0.28584(8) -0.08899(5) 0.0199(2) Uani 1 1 d . . .
O1 O 1.0123(2) 0.2450(2) 0.25436(13) 0.0160(5) Uani 1 1 d . . .
O2 O 1.0255(2) 0.3783(2) 0.40433(14) 0.0187(6) Uani 1 1 d . . .
O3 O 1.1223(2) 0.7764(2) 0.41955(14) 0.0173(5) Uani 1 1 d . . .
O4 O 1.1124(2) 0.60646(19) 0.47148(13) 0.0144(5) Uani 1 1 d . . .
O5 O 1.2761(2) 0.3536(2) 0.34793(16) 0.0253(6) Uani 1 1 d . . .
H5 H 1.2761 0.2712 0.3311 0.030 Uiso 1 1 calc R . .
O6 O 0.6886(2) 0.1697(2) 0.41562(14) 0.0193(6) Uani 1 1 d . . .
H6 H 0.6581 0.1150 0.3607 0.023 Uiso 1 1 calc R . .
O7 O 0.4033(2) -0.10576(19) 0.03556(13) 0.0152(5) Uani 1 1 d . . .
O8 O 0.3434(2) -0.3008(2) 0.05000(14) 0.0171(5) Uani 1 1 d . . .
O9 O 0.6298(2) 0.1860(2) 0.26401(13) 0.0159(5) Uani 1 1 d . . .
O10 O 0.5941(2) 0.07362(19) 0.10947(13) 0.0154(5) Uani 1 1 d . . .
O11 O 0.3494(3) 0.1158(2) 0.22607(16) 0.0269(6) Uani 1 1 d . . .
H11A H 0.3552 0.1918 0.2678 0.032 Uiso 1 1 calc R . .
O12 O 0.3066(3) 0.2271(2) 0.45946(17) 0.0307(7) Uani 1 1 d . . .
O13 O 0.3492(3) 0.0383(3) 0.44300(19) 0.0367(7) Uani 1 1 d . . .
O14 O 0.1815(3) 0.1065(2) 0.50798(16) 0.0279(6) Uani 1 1 d . . .
O15 O 0.1745(3) 0.0612(3) 0.36408(16) 0.0381(8) Uani 1 1 d . . .
O16 O 0.5277(3) -0.3449(3) -0.07235(18) 0.0336(7) Uani 1 1 d . . .
O17 O 0.6449(3) -0.1607(2) -0.04916(15) 0.0280(7) Uani 1 1 d . . .
O18 O 0.7431(3) -0.3232(3) -0.05780(17) 0.0308(7) Uani 1 1 d . . .
O19 O 0.6289(3) -0.3168(2) -0.17833(15) 0.0282(7) Uani 1 1 d . . .
O20 O 0.9778(3) 0.2546(2) 0.09989(15) 0.0235(6) Uiso 1 1 d . . .
H20A H 0.9946 0.2361 0.1419 0.028 Uiso 1 1 calc R . .
N1 N 0.9177(3) 0.0625(2) 0.41392(16) 0.0144(6) Uani 1 1 d . . .
H1A H 1.0000 0.0576 0.4228 0.017 Uiso 1 1 calc R . .
H1B H 0.8769 0.0166 0.4383 0.017 Uiso 1 1 calc R . .
N2 N 0.9630(3) 0.2644(2) 0.38235(17) 0.0150(6) Uani 1 1 d . . .
N3 N 1.1534(3) 0.4519(2) 0.22432(17) 0.0162(6) Uani 1 1 d . . .
H3A H 1.2379 0.4603 0.2349 0.019 Uiso 1 1 calc R . .
H3B H 1.1278 0.3883 0.1753 0.019 Uiso 1 1 calc R . .
N4 N 1.1179(3) 0.5787(2) 0.38507(16) 0.0140(6) Uani 1 1 d . . .
N5 N 0.4940(3) -0.0278(2) 0.28678(17) 0.0198(7) Uani 1 1 d . . .
H5A H 0.5525 0.0116 0.3332 0.024 Uiso 1 1 calc R . .
H5B H 0.4202 -0.0050 0.3004 0.024 Uiso 1 1 calc R . .
N6 N 0.4426(3) -0.1130(2) 0.11424(16) 0.0152(6) Uani 1 1 d . . .
N7 N 0.7789(3) 0.3928(3) 0.12669(17) 0.0172(6) Uani 1 1 d . . .
H7A H 0.8570 0.3750 0.1220 0.021 Uiso 1 1 calc R . .
H7B H 0.7728 0.4536 0.1076 0.021 Uiso 1 1 calc R . .
N8 N 0.6508(3) 0.1904(2) 0.13538(17) 0.0141(6) Uani 1 1 d . . .
C1 C 0.8744(3) 0.0130(3) 0.3239(2) 0.0148(7) Uani 1 1 d . . .
C2 C 0.8086(3) -0.0997(3) 0.2900(2) 0.0184(8) Uani 1 1 d . . .
H2 H 0.7923 -0.1422 0.3255 0.022 Uiso 1 1 calc R . .
C3 C 0.7664(4) -0.1515(3) 0.2048(2) 0.0222(8) Uani 1 1 d . . .
H3 H 0.7198 -0.2283 0.1822 0.027 Uiso 1 1 calc R . .
C4 C 0.7923(4) -0.0908(3) 0.1528(2) 0.0224(9) Uani 1 1 d . . .
H4 H 0.7650 -0.1262 0.0942 0.027 Uiso 1 1 calc R . .
C5 C 0.8579(3) 0.0212(3) 0.1866(2) 0.0194(8) Uani 1 1 d . . .
H1 H 0.8755 0.0622 0.1504 0.023 Uiso 1 1 calc R . .
C6 C 0.8996(3) 0.0768(3) 0.2726(2) 0.0144(7) Uani 1 1 d . . .
C7 C 0.9626(3) 0.2006(3) 0.30392(19) 0.0140(7) Uani 1 1 d . . .
C8 C 1.1225(3) 0.5552(3) 0.2095(2) 0.0143(7) Uani 1 1 d . . .
C9 C 1.1004(3) 0.5501(3) 0.1279(2) 0.0187(8) Uani 1 1 d . . .
H9 H 1.1046 0.4792 0.0832 0.022 Uiso 1 1 calc R . .
C10 C 1.0719(4) 0.6475(3) 0.1103(2) 0.0241(9) Uani 1 1 d . . .
H10 H 1.0547 0.6423 0.0538 0.029 Uiso 1 1 calc R . .
C11 C 1.0688(4) 0.7510(3) 0.1743(2) 0.0235(9) Uani 1 1 d . . .
H11 H 1.0513 0.8182 0.1625 0.028 Uiso 1 1 calc R . .
C12 C 1.0912(3) 0.7570(3) 0.2566(2) 0.0186(8) Uani 1 1 d . . .
H12 H 1.0898 0.8293 0.3007 0.022 Uiso 1 1 calc R . .
C13 C 1.1158(3) 0.6601(3) 0.2763(2) 0.0139(7) Uani 1 1 d . . .
C14 C 1.1218(3) 0.6726(3) 0.3655(2) 0.0147(7) Uani 1 1 d . . .
C15 C 1.3887(4) 0.4257(4) 0.3893(3) 0.0408(11) Uani 1 1 d . . .
H15A H 1.3923 0.5004 0.3801 0.061 Uiso 1 1 calc R . .
H15B H 1.4567 0.3861 0.3671 0.061 Uiso 1 1 calc R . .
H15C H 1.3956 0.4409 0.4494 0.061 Uiso 1 1 calc R . .
C16 C 0.6132(4) 0.2271(4) 0.4747(2) 0.0315(10) Uani 1 1 d . . .
H16A H 0.6132 0.1933 0.5185 0.047 Uiso 1 1 calc R . .
H16B H 0.5288 0.2161 0.4461 0.047 Uiso 1 1 calc R . .
H16C H 0.6457 0.3114 0.5001 0.047 Uiso 1 1 calc R . .
C17 C 0.4839(3) -0.1521(3) 0.2731(2) 0.0145(7) Uani 1 1 d . . .
C18 C 0.5216(3) -0.1837(3) 0.3402(2) 0.0175(8) Uani 1 1 d . . .
H18 H 0.5498 -0.1240 0.3936 0.021 Uiso 1 1 calc R . .
C19 C 0.5191(4) -0.3002(3) 0.3313(2) 0.0211(8) Uani 1 1 d . . .
H19 H 0.5467 -0.3205 0.3778 0.025 Uiso 1 1 calc R . .
C20 C 0.4758(4) -0.3874(3) 0.2534(2) 0.0248(9) Uani 1 1 d . . .
H20 H 0.4740 -0.4679 0.2462 0.030 Uiso 1 1 calc R . .
C21 C 0.4355(4) -0.3564(3) 0.1865(2) 0.0225(9) Uani 1 1 d . . .
H21 H 0.4037 -0.4168 0.1340 0.027 Uiso 1 1 calc R . .
C22 C 0.4401(3) -0.2398(3) 0.1937(2) 0.0155(7) Uani 1 1 d . . .
C23 C 0.4051(3) -0.2168(3) 0.1153(2) 0.0133(7) Uani 1 1 d . . .
C24 C 0.7709(3) 0.4390(3) 0.2156(2) 0.0149(7) Uani 1 1 d . . .
C25 C 0.8141(3) 0.5580(3) 0.2595(2) 0.0192(8) Uani 1 1 d . . .
H25 H 0.8443 0.6057 0.2304 0.023 Uiso 1 1 calc R . .
C26 C 0.8138(3) 0.6080(3) 0.3447(2) 0.0205(8) Uani 1 1 d . . .
H26 H 0.8435 0.6894 0.3738 0.025 Uiso 1 1 calc R . .
C27 C 0.7703(3) 0.5390(3) 0.3873(2) 0.0196(8) Uani 1 1 d . . .
H27 H 0.7709 0.5723 0.4460 0.023 Uiso 1 1 calc R . .
C28 C 0.7257(3) 0.4209(3) 0.3437(2) 0.0172(8) Uani 1 1 d . . .
H28 H 0.6954 0.3742 0.3735 0.021 Uiso 1 1 calc R . .
C29 C 0.7237(3) 0.3682(3) 0.2575(2) 0.0139(7) Uani 1 1 d . . .
C30 C 0.6667(3) 0.2420(3) 0.2171(2) 0.0136(7) Uani 1 1 d . . .
C31 C 0.2321(4) 0.0535(4) 0.1815(3) 0.0318(10) Uani 1 1 d . . .
H31A H 0.2299 0.0396 0.1218 0.048 Uiso 1 1 calc R . .
H31B H 0.1681 0.1001 0.2028 0.048 Uiso 1 1 calc R . .
H31C H 0.2174 -0.0220 0.1892 0.048 Uiso 1 1 calc R . .
C32 C 0.9789(4) 0.1569(4) 0.0260(3) 0.0376(11) Uiso 1 1 d . . .
H32A H 0.9842 0.1837 -0.0210 0.056 Uiso 1 1 calc R . .
H32B H 0.9032 0.1007 0.0143 0.056 Uiso 1 1 calc R . .
H32C H 1.0502 0.1188 0.0336 0.056 Uiso 1 1 calc R . .
O21A O 0.6537(8) 0.5631(7) 0.0667(5) 0.023(2) Uiso 0.33 1 d P A 2
O21B O 0.7026(12) 0.5492(9) 0.0497(6) 0.026(2) Uiso 0.33 1 d P B 1
O21C O 0.7491(11) 0.5640(10) 0.0578(7) 0.039(3) Uiso 0.33 1 d P . .

loop_
_atom_site_aniso_label
_atom_site_aniso_U_11
_atom_site_aniso_U_22
_atom_site_aniso_U_33
_atom_site_aniso_U_23
_atom_site_aniso_U_13
_atom_site_aniso_U_12
Cu1 0.0185(3) 0.0114(3) 0.0094(3) 0.0023(2) 0.0046(2) -0.0014(3)
Cu2 0.0186(2) 0.0124(2) 0.0100(2) 0.00351(16) 0.00382(17) -0.00022(18)
Cu3 0.0189(2) 0.0124(2) 0.0104(2) 0.00405(16) 0.00520(17) 0.00149(18)
Cu4 0.0196(3) 0.0102(3) 0.0090(3) 0.0034(2) 0.0006(2) -0.0012(3)
Cu5 0.0230(3) 0.0105(2) 0.0097(2) 0.00361(16) 0.00000(17) -0.00221(18)
Cu6 0.0169(2) 0.0112(2) 0.0106(2) 0.00393(16) 0.00024(17) -0.00165(18)
Cl1 0.0188(5) 0.0197(4) 0.0175(4) 0.0076(3) 0.0036(4) 0.0021(4)
Cl2 0.0237(5) 0.0201(5) 0.0192(4) 0.0082(4) 0.0081(4) 0.0088(4)
O1 0.0211(14) 0.0162(13) 0.0112(12) 0.0052(10) 0.0056(10) 0.0012(11)
O2 0.0273(15) 0.0109(12) 0.0140(12) 0.0014(9) 0.0073(11) -0.0057(11)
O3 0.0268(15) 0.0131(12) 0.0123(12) 0.0045(10) 0.0056(11) 0.0023(11)
O4 0.0222(14) 0.0135(12) 0.0070(11) 0.0035(9) 0.0039(10) -0.0009(11)
O5 0.0217(15) 0.0242(15) 0.0327(15) 0.0140(12) 0.0012(12) 0.0046(12)
O6 0.0188(14) 0.0224(14) 0.0129(12) 0.0025(10) 0.0015(10) 0.0013(11)
O7 0.0243(14) 0.0120(12) 0.0081(11) 0.0044(9) -0.0012(10) -0.0016(11)
O8 0.0226(15) 0.0139(12) 0.0123(12) 0.0048(10) -0.0006(10) -0.0048(11)
O9 0.0214(14) 0.0135(12) 0.0114(12) 0.0043(9) 0.0013(10) -0.0017(11)
O10 0.0235(14) 0.0080(12) 0.0122(12) 0.0034(9) -0.0011(10) -0.0036(10)
O11 0.0287(17) 0.0197(14) 0.0282(15) 0.0046(11) 0.0015(12) 0.0039(12)
O12 0.0325(18) 0.0215(15) 0.0399(17) 0.0138(12) 0.0097(14) -0.0017(13)
O13 0.0288(18) 0.0303(16) 0.055(2) 0.0164(14) 0.0099(15) 0.0135(14)
O14 0.0322(17) 0.0305(15) 0.0233(14) 0.0122(12) 0.0120(12) -0.0005(13)
O15 0.0352(19) 0.054(2) 0.0192(15) 0.0099(13) -0.0012(13) -0.0017(16)
O16 0.0288(17) 0.0363(17) 0.0485(18) 0.0246(14) 0.0200(14) 0.0135(14)
O17 0.0395(18) 0.0200(14) 0.0209(14) 0.0020(11) 0.0044(12) 0.0089(13)
O18 0.0277(17) 0.0383(17) 0.0316(16) 0.0141(13) 0.0085(13) 0.0177(14)
O19 0.0460(19) 0.0212(14) 0.0173(13) 0.0057(11) 0.0079(13) 0.0072(14)
N1 0.0130(16) 0.0166(15) 0.0145(15) 0.0071(12) 0.0023(12) 0.0005(13)
N2 0.0212(17) 0.0076(14) 0.0144(15) 0.0028(11) 0.0034(13) -0.0024(13)
N3 0.0201(17) 0.0180(15) 0.0134(14) 0.0070(12) 0.0067(13) 0.0067(13)
N4 0.0175(16) 0.0159(15) 0.0080(14) 0.0035(11) 0.0038(12) 0.0013(13)
N5 0.032(2) 0.0143(15) 0.0111(14) 0.0034(12) 0.0030(13) 0.0003(14)
N6 0.0217(17) 0.0145(15) 0.0093(14) 0.0057(11) 0.0009(12) -0.0005(13)
N7 0.0177(17) 0.0168(15) 0.0154(15) 0.0067(12) 0.0009(12) -0.0048(13)
N8 0.0163(16) 0.0080(14) 0.0166(15) 0.0046(11) -0.0006(12) -0.0008(12)
C1 0.0125(19) 0.0155(18) 0.0155(17) 0.0038(14) 0.0036(14) 0.0035(15)
C2 0.019(2) 0.0170(18) 0.0214(19) 0.0080(15) 0.0070(16) 0.0036(16)
C3 0.020(2) 0.0140(18) 0.026(2) 0.0008(15) 0.0023(16) -0.0037(16)
C4 0.028(2) 0.0174(19) 0.0140(18) -0.0021(14) -0.0011(16) 0.0023(17)
C5 0.022(2) 0.0190(19) 0.0168(18) 0.0059(15) 0.0032(15) 0.0049(16)
C6 0.0133(19) 0.0130(17) 0.0154(17) 0.0033(14) 0.0027(14) 0.0021(15)
C7 0.018(2) 0.0148(18) 0.0100(16) 0.0049(13) 0.0022(14) 0.0045(15)
C8 0.0103(18) 0.0187(18) 0.0157(17) 0.0084(14) 0.0054(14) -0.0005(15)
C9 0.021(2) 0.0191(19) 0.0149(18) 0.0052(14) 0.0028(15) 0.0018(16)
C10 0.031(2) 0.026(2) 0.0145(18) 0.0091(16) -0.0011(16) 0.0020(18)
C11 0.034(2) 0.020(2) 0.0196(19) 0.0116(16) 0.0039(17) 0.0032(18)
C12 0.024(2) 0.0152(18) 0.0164(18) 0.0051(14) 0.0055(15) 0.0019(16)
C13 0.0120(18) 0.0165(18) 0.0116(17) 0.0030(13) 0.0031(14) 0.0010(15)
C14 0.0152(19) 0.0145(18) 0.0144(17) 0.0049(14) 0.0049(14) 0.0015(15)
C15 0.034(3) 0.046(3) 0.046(3) 0.026(2) -0.002(2) -0.003(2)
C16 0.020(2) 0.037(2) 0.031(2) 0.0048(19) 0.0070(18) 0.0014(19)
C17 0.0137(19) 0.0145(18) 0.0147(17) 0.0050(14) 0.0040(14) -0.0011(15)
C18 0.018(2) 0.0190(19) 0.0127(17) 0.0056(14) -0.0008(14) -0.0038(16)
C19 0.023(2) 0.028(2) 0.0175(19) 0.0136(16) 0.0009(16) 0.0052(17)
C20 0.036(3) 0.0150(19) 0.026(2) 0.0112(16) 0.0019(18) 0.0036(18)
C21 0.034(2) 0.0151(19) 0.0144(18) 0.0041(14) -0.0001(16) -0.0034(17)
C22 0.017(2) 0.0162(18) 0.0136(17) 0.0073(14) 0.0032(14) -0.0010(15)
C23 0.0113(18) 0.0159(18) 0.0118(17) 0.0044(14) 0.0020(14) 0.0002(15)
C24 0.0103(18) 0.0153(18) 0.0163(17) 0.0044(14) -0.0023(14) -0.0009(15)
C25 0.016(2) 0.0169(19) 0.025(2) 0.0096(15) 0.0002(16) -0.0008(16)
C26 0.019(2) 0.0117(18) 0.025(2) 0.0014(15) -0.0027(16) 0.0003(15)
C27 0.020(2) 0.0182(19) 0.0158(18) 0.0005(14) 0.0019(15) 0.0039(16)
C28 0.019(2) 0.0142(18) 0.0178(18) 0.0046(14) 0.0026(15) 0.0027(15)
C29 0.0114(19) 0.0121(17) 0.0145(17) 0.0012(13) -0.0015(14) 0.0015(14)
C30 0.0131(18) 0.0145(17) 0.0136(17) 0.0060(14) 0.0013(14) 0.0022(15)
C31 0.026(2) 0.033(2) 0.033(2) 0.0086(19) 0.0047(19) 0.000(2)

loop_
_atom_type_symbol
_atom_type_description
_atom_type_scat_dispersion_real
_atom_type_scat_dispersion_imag
_atom_type_scat_source
C C 0.0033 0.0016 'International Tables Vol C Tables 4.2.6.8 and 6.1.1.4'
H H 0.0000 0.0000 'International Tables Vol C Tables 4.2.6.8 and 6.1.1.4'
N N 0.0061 0.0033 'International Tables Vol C Tables 4.2.6.8 and 6.1.1.4'
O O 0.0106 0.0060 'International Tables Vol C Tables 4.2.6.8 and 6.1.1.4'
Cl Cl 0.1484 0.1585 'International Tables Vol C Tables 4.2.6.8 and 6.1.1.4'
Cu Cu 0.3201 1.2651 'International Tables Vol C Tables 4.2.6.8 and 6.1.1.4'

loop_
_geom_angle_atom_site_label_1
_geom_angle_atom_site_label_2
_geom_angle_atom_site_label_3
_geom_angle
_geom_angle_site_symmetry_1
_geom_angle_site_symmetry_3
O2 Cu1 O2 180.00(15) . 2_766
O2 Cu1 O4 88.42(9) . .
O2 Cu1 O4 91.58(9) 2_766 .
O2 Cu1 O4 91.58(9) . 2_766
O2 Cu1 O4 88.42(9) 2_766 2_766
O4 Cu1 O4 179.998(1) . 2_766
O3 Cu2 O4 81.95(9) 2_766 2_766
O3 Cu2 N2 161.48(12) 2_766 .
O4 Cu2 N2 89.90(10) 2_766 .
O3 Cu2 N1 99.15(10) 2_766 .
O4 Cu2 N1 175.59(11) 2_766 .
N2 Cu2 N1 87.81(11) . .
O3 Cu2 O6 95.95(10) 2_766 .
O4 Cu2 O6 96.91(9) 2_766 .
N2 Cu2 O6 101.54(11) . .
N1 Cu2 O6 87.24(10) . .
O2 Cu3 N4 88.99(10) . .
O2 Cu3 O1 80.69(9) . .
N4 Cu3 O1 164.19(11) . .
O2 Cu3 N3 178.11(11) . .
N4 Cu3 N3 89.13(11) . .
O1 Cu3 N3 101.12(10) . .
O2 Cu3 O5 90.97(10) . .
N4 Cu3 O5 101.56(11) . .
O1 Cu3 O5 90.63(10) . .
N3 Cu3 O5 89.54(11) . .
O7 Cu4 O7 180.0 2_655 .
O7 Cu4 O10 88.89(9) 2_655 .
O7 Cu4 O10 91.11(9) . .
O7 Cu4 O10 91.11(9) 2_655 2_655
O7 Cu4 O10 88.89(9) . 2_655
O10 Cu4 O10 180.0 . 2_655
O10 Cu5 N6 89.80(10) . .
O10 Cu5 O9 80.46(9) . .
N6 Cu5 O9 169.62(10) . .
O10 Cu5 N5 171.93(12) . .
N6 Cu5 N5 89.33(12) . .
O9 Cu5 N5 100.82(11) . .
O10 Cu5 O11 107.41(10) . .
N6 Cu5 O11 91.81(11) . .
O9 Cu5 O11 87.71(10) . .
N5 Cu5 O11 80.64(11) . .
O7 Cu6 O8 81.66(9) 2_655 2_655
O7 Cu6 N8 90.38(10) 2_655 .
O8 Cu6 N8 171.15(11) 2_655 .
O7 Cu6 N7 163.30(12) 2_655 .
O8 Cu6 N7 98.43(11) 2_655 .
N8 Cu6 N7 90.31(12) . .
O13 Cl1 O12 110.13(18) . .
O13 Cl1 O15 110.24(18) . .
O12 Cl1 O15 109.55(18) . .
O13 Cl1 O14 110.13(17) . .
O12 Cl1 O14 108.44(16) . .
O15 Cl1 O14 108.32(18) . .
O17 Cl2 O16 110.66(17) . .
O17 Cl2 O18 109.19(17) . .
O16 Cl2 O18 109.36(17) . .
O17 Cl2 O19 109.69(16) . .
O16 Cl2 O19 109.01(18) . .
O18 Cl2 O19 108.90(16) . .
C7 O1 Cu3 111.1(2) . .
N2 O2 Cu1 120.90(18) . .
N2 O2 Cu3 114.71(17) . .
Cu1 O2 Cu3 120.86(12) . .
C14 O3 Cu2 111.5(2) . 2_766
N4 O4 Cu1 116.47(18) . .
N4 O4 Cu2 111.98(17) . 2_766
Cu1 O4 Cu2 114.71(11) . 2_766
C15 O5 Cu3 128.0(3) . .
C15 O5 H5 116.0 . .
Cu3 O5 H5 116.0 . .
C16 O6 Cu2 111.0(2) . .
C16 O6 H6 124.5 . .
Cu2 O6 H6 124.5 . .
N6 O7 Cu4 118.70(19) . .
N6 O7 Cu6 112.49(18) . 2_655
Cu4 O7 Cu6 116.50(11) . 2_655
C23 O8 Cu6 110.8(2) . 2_655
C30 O9 Cu5 111.6(2) . .
N8 O10 Cu4 119.45(17) . .
N8 O10 Cu5 114.13(17) . .
Cu4 O10 Cu5 116.94(12) . .
C31 O11 Cu5 120.9(2) . .
C31 O11 H11A 119.5 . .
Cu5 O11 H11A 119.5 . .
C32 O20 H20A 109.5 . .
C1 N1 Cu2 115.7(2) . .
C1 N1 H1A 108.4 . .
Cu2 N1 H1A 108.4 . .
C1 N1 H1B 108.4 . .
Cu2 N1 H1B 108.4 . .
H1A N1 H1B 107.4 . .
C7 N2 O2 112.4(3) . .
C7 N2 Cu2 131.8(2) . .
O2 N2 Cu2 115.81(18) . .
C8 N3 Cu3 119.1(2) . .
C8 N3 H3A 107.6 . .
Cu3 N3 H3A 107.6 . .
C8 N3 H3B 107.6 . .
Cu3 N3 H3B 107.6 . .
H3A N3 H3B 107.0 . .
C14 N4 O4 111.3(2) . .
C14 N4 Cu3 131.3(2) . .
O4 N4 Cu3 116.28(19) . .
C17 N5 Cu5 120.3(2) . .
C17 N5 H5A 107.2 . .
Cu5 N5 H5A 107.2 . .
C17 N5 H5B 107.2 . .
Cu5 N5 H5B 107.2 . .
H5A N5 H5B 106.9 . .
C23 N6 O7 111.5(3) . .
C23 N6 Cu5 133.6(2) . .
O7 N6 Cu5 114.95(19) . .
C24 N7 Cu6 121.8(2) . .
C24 N7 H7A 106.9 . .
Cu6 N7 H7A 106.9 . .
C24 N7 H7B 106.9 . .
Cu6 N7 H7B 106.9 . .
H7A N7 H7B 106.7 . .
C30 N8 O10 111.7(3) . .
C30 N8 Cu6 130.9(2) . .
O10 N8 Cu6 116.26(18) . .
C2 C1 C6 120.4(3) . .
C2 C1 N1 118.3(3) . .
C6 C1 N1 121.3(3) . .
C1 C2 C3 120.8(3) . .
C1 C2 H2 119.6 . .
C3 C2 H2 119.6 . .
C4 C3 C2 119.7(3) . .
C4 C3 H3 120.2 . .
C2 C3 H3 120.2 . .
C5 C4 C3 119.5(3) . .
C5 C4 H4 120.2 . .
C3 C4 H4 120.2 . .
C4 C5 C6 122.1(3) . .
C4 C5 H1 118.9 . .
C6 C5 H1 118.9 . .
C5 C6 C1 117.5(3) . .
C5 C6 C7 118.2(3) . .
C1 C6 C7 124.2(3) . .
O1 C7 N2 121.1(3) . .
O1 C7 C6 121.1(3) . .
N2 C7 C6 117.8(3) . .
C9 C8 C13 119.9(3) . .
C9 C8 N3 118.5(3) . .
C13 C8 N3 121.6(3) . .
C8 C9 C10 120.8(3) . .
C8 C9 H9 119.6 . .
C10 C9 H9 119.6 . .
C11 C10 C9 120.0(3) . .
C11 C10 H10 120.0 . .
C9 C10 H10 120.0 . .
C10 C11 C12 119.6(3) . .
C10 C11 H11 120.2 . .
C12 C11 H11 120.2 . .
C11 C12 C13 121.9(3) . .
C11 C12 H12 119.1 . .
C13 C12 H12 119.1 . .
C12 C13 C8 117.7(3) . .
C12 C13 C14 116.8(3) . .
C8 C13 C14 125.2(3) . .
O3 C14 N4 123.0(3) . .
O3 C14 C13 117.4(3) . .
N4 C14 C13 119.3(3) . .
O5 C15 H15A 109.5 . .
O5 C15 H15B 109.5 . .
H15A C15 H15B 109.5 . .
O5 C15 H15C 109.5 . .
H15A C15 H15C 109.5 . .
H15B C15 H15C 109.5 . .
O6 C16 H16A 109.5 . .
O6 C16 H16B 109.5 . .
H16A C16 H16B 109.5 . .
O6 C16 H16C 109.5 . .
H16A C16 H16C 109.5 . .
H16B C16 H16C 109.5 . .
C18 C17 C22 119.9(3) . .
C18 C17 N5 118.0(3) . .
C22 C17 N5 122.0(3) . .
C19 C18 C17 121.4(3) . .
C19 C18 H18 119.3 . .
C17 C18 H18 119.3 . .
C18 C19 C20 119.2(3) . .
C18 C19 H19 120.4 . .
C20 C19 H19 120.4 . .
C21 C20 C19 119.7(3) . .
C21 C20 H20 120.2 . .
C19 C20 H20 120.2 . .
C20 C21 C22 122.0(3) . .
C20 C21 H21 119.0 . .
C22 C21 H21 119.0 . .
C21 C22 C17 117.8(3) . .
C21 C22 C23 117.3(3) . .
C17 C22 C23 124.9(3) . .
O8 C23 N6 122.0(3) . .
O8 C23 C22 119.6(3) . .
N6 C23 C22 118.4(3) . .
C25 C24 C29 120.0(3) . .
C25 C24 N7 117.4(3) . .
C29 C24 N7 122.6(3) . .
C26 C25 C24 121.1(3) . .
C26 C25 H25 119.4 . .
C24 C25 H25 119.4 . .
C27 C26 C25 119.6(3) . .
C27 C26 H26 120.2 . .
C25 C26 H26 120.2 . .
C26 C27 C28 119.5(3) . .
C26 C27 H27 120.3 . .
C28 C27 H27 120.3 . .
C27 C28 C29 122.2(3) . .
C27 C28 H28 118.9 . .
C29 C28 H28 118.9 . .
C28 C29 C24 117.6(3) . .
C28 C29 C30 117.0(3) . .
C24 C29 C30 125.3(3) . .
O9 C30 N8 121.0(3) . .
O9 C30 C29 118.8(3) . .
N8 C30 C29 120.2(3) . .
O11 C31 H31A 109.5 . .
O11 C31 H31B 109.5 . .
H31A C31 H31B 109.5 . .
O11 C31 H31C 109.5 . .
H31A C31 H31C 109.5 . .
H31B C31 H31C 109.5 . .
O20 C32 H32A 109.5 . .
O20 C32 H32B 109.5 . .
H32A C32 H32B 109.5 . .
O20 C32 H32C 109.5 . .
H32A C32 H32C 109.5 . .
H32B C32 H32C 109.5 . .

loop_
_geom_bond_atom_site_label_1
_geom_bond_atom_site_label_2
_geom_bond_distance
_geom_bond_site_symmetry_2
Cu1 O2 1.874(2) .
Cu1 O2 1.874(2) 2_766
Cu1 O4 1.927(2) .
Cu1 O4 1.927(2) 2_766
Cu2 O3 1.926(2) 2_766
Cu2 O4 1.940(2) 2_766
Cu2 N2 1.941(3) .
Cu2 N1 1.985(3) .
Cu2 O6 2.320(3) .
Cu3 O2 1.898(2) .
Cu3 N4 1.954(3) .
Cu3 O1 1.982(2) .
Cu3 N3 1.981(3) .
Cu3 O5 2.350(3) .
Cu4 O7 1.895(2) 2_655
Cu4 O7 1.895(2) .
Cu4 O10 1.912(2) .
Cu4 O10 1.912(2) 2_655
Cu5 O10 1.914(2) .
Cu5 N6 1.934(3) .
Cu5 O9 1.961(2) .
Cu5 N5 1.992(3) .
Cu5 O11 2.433(3) .
Cu6 O7 1.904(2) 2_655
Cu6 O8 1.944(2) 2_655
Cu6 N8 1.952(3) .
Cu6 N7 1.971(3) .
Cl1 O13 1.422(3) .
Cl1 O12 1.435(3) .
Cl1 O15 1.436(3) .
Cl1 O14 1.447(3) .
Cl2 O17 1.435(3) .
Cl2 O16 1.435(3) .
Cl2 O18 1.438(3) .
Cl2 O19 1.444(3) .
O1 C7 1.299(4) .
O2 N2 1.393(4) .
O3 C14 1.289(4) .
O3 Cu2 1.926(2) 2_766
O4 N4 1.418(3) .
O4 Cu2 1.940(2) 2_766
O5 C15 1.405(5) .
O5 H5 0.9500 .
O6 C16 1.429(4) .
O6 H6 0.9500 .
O7 N6 1.415(3) .
O7 Cu6 1.904(2) 2_655
O8 C23 1.294(4) .
O8 Cu6 1.944(2) 2_655
O9 C30 1.299(4) .
O10 N8 1.395(3) .
O11 C31 1.422(5) .
O11 H11A 0.9500 .
O20 C32 1.417(5) .
O20 H20A 0.8400 .
N1 C1 1.459(4) .
N1 H1A 0.9200 .
N1 H1B 0.9200 .
N2 C7 1.306(4) .
N3 C8 1.446(4) .
N3 H3A 0.9200 .
N3 H3B 0.9200 .
N4 C14 1.307(4) .
N5 C17 1.450(4) .
N5 H5A 0.9200 .
N5 H5B 0.9200 .
N6 C23 1.303(4) .
N7 C24 1.454(4) .
N7 H7A 0.9200 .
N7 H7B 0.9200 .
N8 C30 1.311(4) .
C1 C2 1.383(5) .
C1 C6 1.399(5) .
C2 C3 1.386(5) .
C2 H2 0.9500 .
C3 C4 1.383(5) .
C3 H3 0.9500 .
C4 C5 1.375(5) .
C4 H4 0.9500 .
C5 C6 1.400(5) .
C5 H1 0.9500 .
C6 C7 1.484(5) .
C8 C9 1.381(5) .
C8 C13 1.415(5) .
C9 C10 1.392(5) .
C9 H9 0.9500 .
C10 C11 1.370(5) .
C10 H10 0.9500 .
C11 C12 1.389(5) .
C11 H11 0.9500 .
C12 C13 1.390(5) .
C12 H12 0.9500 .
C13 C14 1.484(4) .
C15 H15A 0.9800 .
C15 H15B 0.9800 .
C15 H15C 0.9800 .
C16 H16A 0.9800 .
C16 H16B 0.9800 .
C16 H16C 0.9800 .
C17 C18 1.382(5) .
C17 C22 1.410(5) .
C18 C19 1.381(5) .
C18 H18 0.9500 .
C19 C20 1.390(5) .
C19 H19 0.9500 .
C20 C21 1.380(5) .
C20 H20 0.9500 .
C21 C22 1.387(5) .
C21 H21 0.9500 .
C22 C23 1.495(4) .
C24 C25 1.393(5) .
C24 C29 1.402(5) .
C25 C26 1.382(5) .
C25 H25 0.9500 .
C26 C27 1.380(5) .
C26 H26 0.9500 .
C27 C28 1.385(5) .
C27 H27 0.9500 .
C28 C29 1.397(5) .
C28 H28 0.9500 .
C29 C30 1.492(5) .
C31 H31A 0.9800 .
C31 H31B 0.9800 .
C31 H31C 0.9800 .
C32 H32A 0.9800 .
C32 H32B 0.9800 .
C32 H32C 0.9800 .
